data_4507562
loop_
_publ_author_name
'Fulfer, Bradford W.'
'McAlpin, Jacob D.'
'Haldolaarachchige, Neel'
'Young, David P.'
'Chan, Julia Y.'

_publ_section_title
;
 Synthesis, Structure, and Magnetic and Electrical Properties of
 Yb(Mn,M)xAl12--x(M = Fe, Ru;x&#x2264; 2.5) Phases
;
_journal_issue 4
_journal_name_full 'Crystal Growth &amp; Design'
_journal_page_first 1543
_journal_paper_doi 10.1021/cg301783q
_journal_volume 13
_journal_year 2013
_chemical_formula_sum 'Al10 Mn0.44 Ru1.56 Yb'
_chemical_formula_weight 624.57
_chemical_name_systematic
;
 ?
;
_space_group_IT_number 63
_symmetry_cell_setting orthorhombic
_symmetry_space_group_name_Hall '-C 2c 2'
_symmetry_space_group_name_H-M 'C m c m'
_atom_sites_solution_primary direct
_atom_sites_solution_secondary difmap
_audit_creation_method SHELXL-97
_cell_angle_alpha 90.00
_cell_angle_beta 90.00
_cell_angle_gamma 90.00
_cell_formula_units_Z 4
_cell_length_a 9.071(2)
_cell_length_b 10.225(3)
_cell_length_c 9.102(2)
_cell_measurement_reflns_used 620
_cell_measurement_temperature 298(2)
_cell_measurement_theta_max 30.034
_cell_measurement_theta_min 2.546
_cell_volume 844.2(4)
_computing_cell_refinement 'HKL Scalepack (Otwinowski & Minor 1997)'
_computing_data_collection KappaCCD
_computing_data_reduction 'Denzo and Scalepak (Otwinowski & Minor, 1997)'
_computing_structure_refinement 'SHELXL-97 (Sheldrick, 2008)'
_diffrn_ambient_temperature 298(2)
_diffrn_measured_fraction_theta_full 0.978
_diffrn_measured_fraction_theta_max 0.978
_diffrn_measurement_device_type KappaCCD
_diffrn_measurement_method CCD
_diffrn_radiation_monochromator graphite
_diffrn_radiation_source 'fine-focus sealed tube'
_diffrn_radiation_type MoK\a
_diffrn_radiation_wavelength 0.71073
_diffrn_reflns_av_R_equivalents 0.0289
_diffrn_reflns_av_sigmaI/netI 0.0426
_diffrn_reflns_limit_h_max 12
_diffrn_reflns_limit_h_min -12
_diffrn_reflns_limit_k_max 14
_diffrn_reflns_limit_k_min -14
_diffrn_reflns_limit_l_max 12
_diffrn_reflns_limit_l_min -12
_diffrn_reflns_number 1173
_diffrn_reflns_theta_full 30.01
_diffrn_reflns_theta_max 30.01
_diffrn_reflns_theta_min 3.00
_exptl_absorpt_coefficient_mu 15.349
_exptl_absorpt_correction_T_max 0.5788
_exptl_absorpt_correction_T_min 0.3090
_exptl_absorpt_correction_type multi-scan
_exptl_absorpt_process_details 'HKL Scalepack (Otwinowski & Minor 1997)'
_exptl_crystal_density_diffrn 4.914
_exptl_crystal_density_method 'not measured'
_exptl_crystal_F_000 1118
_exptl_crystal_size_max 0.10
_exptl_crystal_size_mid 0.10
_exptl_crystal_size_min 0.04
_refine_diff_density_max 2.198
_refine_diff_density_min -1.425
_refine_diff_density_rms 0.313
_refine_ls_extinction_coef 0.00422(17)
_refine_ls_extinction_expression Fc^*^=kFc[1+0.001xFc^2^\l^3^/sin(2\q)]^-1/4^
_refine_ls_extinction_method SHELXL
_refine_ls_goodness_of_fit_ref 1.131
_refine_ls_matrix_type full
_refine_ls_number_parameters 42
_refine_ls_number_reflns 676
_refine_ls_number_restraints 0
_refine_ls_restrained_S_all 1.131
_refine_ls_R_factor_all 0.0303
_refine_ls_R_factor_gt 0.0253
_refine_ls_shift/su_max 0.000
_refine_ls_shift/su_mean 0.000
_refine_ls_structure_factor_coef Fsqd
_refine_ls_weighting_details 'calc w=1/[\s^2^(Fo^2^)+(0.0150P)^2^+0.0000P] where P=(Fo^2^+2Fc^2^)/3'
_refine_ls_weighting_scheme calc
_refine_ls_wR_factor_gt 0.0486
_refine_ls_wR_factor_ref 0.0512
_reflns_number_gt 611
_reflns_number_total 676
_reflns_threshold_expression >2\s(I)
_cod_data_source_file cg301783q_si_003.cif
_cod_data_source_block bwf033
_cod_database_code 4507562

loop_
_symmetry_equiv_pos_as_xyz
'x, y, z'
'-x, -y, z+1/2'
'x, -y, -z'
'-x, y, -z+1/2'
'x+1/2, y+1/2, z'
'-x+1/2, -y+1/2, z+1/2'
'x+1/2, -y+1/2, -z'
'-x+1/2, y+1/2, -z+1/2'
'-x, -y, -z'
'x, y, -z-1/2'
'-x, y, z'
'x, -y, z-1/2'
'-x+1/2, -y+1/2, -z'
'x+1/2, y+1/2, -z-1/2'
'-x+1/2, y+1/2, z'
'x+1/2, -y+1/2, z-1/2'

loop_
_atom_site_label
_atom_site_type_symbol
_atom_site_fract_x
_atom_site_fract_y
_atom_site_fract_z
_atom_site_U_iso_or_equiv
_atom_site_adp_type
_atom_site_occupancy
_atom_site_symmetry_multiplicity
_atom_site_calc_flag
_atom_site_refinement_flags
Yb1 Yb 0.0000 0.12516(3) 0.2500 0.00867(15) Uani 1 4 d S
Ru1 Ru 0.2500 0.2500 0.0000 0.0055(2) Uani 0.779(7) 2 d SP
Mn1 Mn 0.2500 0.2500 0.0000 0.0055(2) Uani 0.221(7) 2 d SP
Al1 Al 0.2235(2) 0.36284(18) 0.2500 0.0083(4) Uani 1 2 d S
Al2 Al 0.3473(2) 0.12890(17) 0.2500 0.0093(4) Uani 1 2 d S
Al3 Al 0.0000 0.15454(18) 0.5982(2) 0.0089(4) Uani 1 2 d S
Al4 Al 0.0000 0.37536(17) 0.0457(2) 0.0097(4) Uani 1 2 d S
Al5 Al 0.2259(2) 0.0000 0.0000 0.0084(4) Uani 1 2 d S

loop_
_atom_site_aniso_label
_atom_site_aniso_U_11
_atom_site_aniso_U_22
_atom_site_aniso_U_33
_atom_site_aniso_U_23
_atom_site_aniso_U_13
_atom_site_aniso_U_12
Yb1 0.0089(2) 0.0079(2) 0.0092(2) 0.000 0.000 0.000
Ru1 0.0049(3) 0.0052(3) 0.0063(3) -0.0003(2) -0.00061(18) -0.00005(17)
Mn1 0.0049(3) 0.0052(3) 0.0063(3) -0.0003(2) -0.00061(18) -0.00005(17)
Al1 0.0113(8) 0.0082(10) 0.0055(9) 0.000 0.000 0.0009(7)
Al2 0.0099(8) 0.0090(10) 0.0090(9) 0.000 0.000 -0.0003(7)
Al3 0.0060(8) 0.0113(9) 0.0094(9) 0.0005(7) 0.000 0.000
Al4 0.0073(8) 0.0069(9) 0.0150(10) 0.0015(7) 0.000 0.000
Al5 0.0101(8) 0.0067(9) 0.0082(9) 0.0011(7) 0.000 0.000

loop_
_atom_type_symbol
_atom_type_description
_atom_type_scat_dispersion_real
_atom_type_scat_dispersion_imag
_atom_type_scat_source
Yb Yb -0.3850 5.5486 'International Tables Vol C Tables 4.2.6.8 and 6.1.1.4'
Mn Mn 0.3368 0.7283 'International Tables Vol C Tables 4.2.6.8 and 6.1.1.4'
Ru Ru -1.2594 0.8363 'International Tables Vol C Tables 4.2.6.8 and 6.1.1.4'
Al Al 0.0645 0.0514 'International Tables Vol C Tables 4.2.6.8 and 6.1.1.4'

loop_
_geom_angle_atom_site_label_1
_geom_angle_atom_site_label_2
_geom_angle_atom_site_label_3
_geom_angle
_geom_angle_site_symmetry_1
_geom_angle_site_symmetry_3
Al2 Yb1 Al2 178.61(6) 11 .
Al2 Yb1 Al4 89.44(3) 11 10_556
Al2 Yb1 Al4 89.44(3) . 10_556
Al2 Yb1 Al4 89.44(3) 11 .
Al2 Yb1 Al4 89.44(3) . .
Al4 Yb1 Al4 72.03(8) 10_556 .
Al2 Yb1 Al1 129.14(5) 11 .
Al2 Yb1 Al1 49.47(5) . .
Al4 Yb1 Al1 51.60(3) 10_556 .
Al4 Yb1 Al1 51.60(3) . .
Al2 Yb1 Al1 49.47(5) 11 11
Al2 Yb1 Al1 129.14(5) . 11
Al4 Yb1 Al1 51.60(3) 10_556 11
Al4 Yb1 Al1 51.60(3) . 11
Al1 Yb1 Al1 79.67(7) . 11
Al2 Yb1 Al3 90.63(3) 11 2_554
Al2 Yb1 Al3 90.63(3) . 2_554
Al4 Yb1 Al3 169.77(5) 10_556 2_554
Al4 Yb1 Al3 118.20(5) . 2_554
Al1 Yb1 Al3 133.74(3) . 2_554
Al1 Yb1 Al3 133.74(3) 11 2_554
Al2 Yb1 Al3 90.63(3) 11 9_556
Al2 Yb1 Al3 90.63(3) . 9_556
Al4 Yb1 Al3 118.20(5) 10_556 9_556
Al4 Yb1 Al3 169.77(5) . 9_556
Al1 Yb1 Al3 133.74(3) . 9_556
Al1 Yb1 Al3 133.74(3) 11 9_556
Al3 Yb1 Al3 51.57(7) 2_554 9_556
Al2 Yb1 Al3 89.934(3) 11 .
Al2 Yb1 Al3 89.934(3) . .
Al4 Yb1 Al3 48.57(5) 10_556 .
Al4 Yb1 Al3 120.60(5) . .
Al1 Yb1 Al3 85.84(3) . .
Al1 Yb1 Al3 85.84(3) 11 .
Al3 Yb1 Al3 121.20(4) 2_554 .
Al3 Yb1 Al3 69.63(6) 9_556 .
Al2 Yb1 Al3 89.934(3) 11 10_556
Al2 Yb1 Al3 89.934(3) . 10_556
Al4 Yb1 Al3 120.60(5) 10_556 10_556
Al4 Yb1 Al3 48.57(5) . 10_556
Al1 Yb1 Al3 85.84(3) . 10_556
Al1 Yb1 Al3 85.84(3) 11 10_556
Al3 Yb1 Al3 69.63(6) 2_554 10_556
Al3 Yb1 Al3 121.20(4) 9_556 10_556
Al3 Yb1 Al3 169.17(7) . 10_556
Al2 Yb1 Al5 52.22(3) 11 9
Al2 Yb1 Al5 128.47(3) . 9
Al4 Yb1 Al5 135.65(3) 10_556 9
Al4 Yb1 Al5 84.76(3) . 9
Al1 Yb1 Al5 133.758(19) . 9
Al1 Yb1 Al5 84.29(4) 11 9
Al3 Yb1 Al5 49.80(3) 2_554 9
Al3 Yb1 Al5 87.20(3) 9_556 9
Al3 Yb1 Al5 135.97(3) . 9
Al3 Yb1 Al5 49.75(3) 10_556 9
Al2 Yb1 Al5 128.47(3) 11 10_556
Al2 Yb1 Al5 52.22(3) . 10_556
Al4 Yb1 Al5 84.76(3) 10_556 10_556
Al4 Yb1 Al5 135.65(3) . 10_556
Al1 Yb1 Al5 84.29(4) . 10_556
Al1 Yb1 Al5 133.758(19) 11 10_556
Al3 Yb1 Al5 87.20(3) 2_554 10_556
Al3 Yb1 Al5 49.80(3) 9_556 10_556
Al3 Yb1 Al5 49.75(3) . 10_556
Al3 Yb1 Al5 135.97(3) 10_556 10_556
Al5 Yb1 Al5 134.64(2) 9 10_556
Al1 Ru1 Al1 180.0 . 13
Al1 Ru1 Al5 63.86(4) . 13
Al1 Ru1 Al5 116.14(4) 13 13
Al1 Ru1 Al5 116.14(4) . .
Al1 Ru1 Al5 63.86(4) 13 .
Al5 Ru1 Al5 180.0 13 .
Al1 Ru1 Al3 67.13(6) . 6_554
Al1 Ru1 Al3 112.87(6) 13 6_554
Al5 Ru1 Al3 63.64(5) 13 6_554
Al5 Ru1 Al3 116.36(5) . 6_554
Al1 Ru1 Al3 112.87(6) . 10_556
Al1 Ru1 Al3 67.13(6) 13 10_556
Al5 Ru1 Al3 116.36(5) 13 10_556
Al5 Ru1 Al3 63.64(5) . 10_556
Al3 Ru1 Al3 180.0 6_554 10_556
Al1 Ru1 Al4 116.06(6) . 13
Al1 Ru1 Al4 63.94(6) 13 13
Al5 Ru1 Al4 114.26(6) 13 13
Al5 Ru1 Al4 65.74(6) . 13
Al3 Ru1 Al4 59.45(5) 6_554 13
Al3 Ru1 Al4 120.55(5) 10_556 13
Al1 Ru1 Al4 63.94(6) . .
Al1 Ru1 Al4 116.06(6) 13 .
Al5 Ru1 Al4 65.74(6) 13 .
Al5 Ru1 Al4 114.26(6) . .
Al3 Ru1 Al4 120.55(5) 6_554 .
Al3 Ru1 Al4 59.45(5) 10_556 .
Al4 Ru1 Al4 180.0 13 .
Al1 Ru1 Al2 120.29(5) . 13
Al1 Ru1 Al2 59.71(5) 13 13
Al5 Ru1 Al2 64.96(4) 13 13
Al5 Ru1 Al2 115.04(4) . 13
Al3 Ru1 Al2 113.16(6) 6_554 13
Al3 Ru1 Al2 66.84(6) 10_556 13
Al4 Ru1 Al2 111.47(6) 13 13
Al4 Ru1 Al2 68.53(6) . 13
Al1 Ru1 Al2 59.71(5) . .
Al1 Ru1 Al2 120.29(5) 13 .
Al5 Ru1 Al2 115.04(4) 13 .
Al5 Ru1 Al2 64.96(4) . .
Al3 Ru1 Al2 66.84(6) 6_554 .
Al3 Ru1 Al2 113.16(6) 10_556 .
Al4 Ru1 Al2 68.53(6) 13 .
Al4 Ru1 Al2 111.47(6) . .
Al2 Ru1 Al2 180.00(7) 13 .
Al1 Ru1 Yb1 61.33(5) . .
Al1 Ru1 Yb1 118.67(5) 13 .
Al5 Ru1 Yb1 115.08(3) 13 .
Al5 Ru1 Yb1 64.92(3) . .
Al3 Ru1 Yb1 118.67(4) 6_554 .
Al3 Ru1 Yb1 61.33(4) 10_556 .
Al4 Ru1 Yb1 119.23(4) 13 .
Al4 Ru1 Yb1 60.77(4) . .
Al2 Ru1 Yb1 120.19(4) 13 .
Al2 Ru1 Yb1 59.81(4) . .
Al1 Ru1 Yb1 118.67(5) . 13
Al1 Ru1 Yb1 61.33(5) 13 13
Al5 Ru1 Yb1 64.92(3) 13 13
Al5 Ru1 Yb1 115.08(3) . 13
Al3 Ru1 Yb1 61.33(4) 6_554 13
Al3 Ru1 Yb1 118.67(4) 10_556 13
Al4 Ru1 Yb1 60.77(4) 13 13
Al4 Ru1 Yb1 119.23(4) . 13
Al2 Ru1 Yb1 59.81(4) 13 13
Al2 Ru1 Yb1 120.19(4) . 13
Yb1 Ru1 Yb1 180.000(11) . 13
Ru1 Al1 Mn1 125.24(7) . 6
Ru1 Al1 Ru1 125.24(7) . 6
Mn1 Al1 Ru1 0.0 6 6
Ru1 Al1 Al2 63.42(4) . .
Mn1 Al1 Al2 63.42(4) 6 .
Ru1 Al1 Al2 63.42(4) 6 .
Ru1 Al1 Al5 164.15(10) . 6
Mn1 Al1 Al5 58.13(2) 6 6
Ru1 Al1 Al5 58.13(2) 6 6
Al2 Al1 Al5 113.34(5) . 6
Ru1 Al1 Al5 58.13(2) . 13
Mn1 Al1 Al5 164.15(10) 6 13
Ru1 Al1 Al5 164.15(10) 6 13
Al2 Al1 Al5 113.34(5) . 13
Al5 Al1 Al5 114.07(7) 6 13
Ru1 Al1 Al4 59.36(4) . .
Mn1 Al1 Al4 133.59(9) 6 .
Ru1 Al1 Al4 133.59(9) 6 .
Al2 Al1 Al4 110.78(7) . .
Al5 Al1 Al4 131.84(9) 6 .
Al5 Al1 Al4 62.22(6) 13 .
Ru1 Al1 Al4 133.59(9) . 10_556
Mn1 Al1 Al4 59.36(4) 6 10_556
Ru1 Al1 Al4 59.36(4) 6 10_556
Al2 Al1 Al4 110.78(7) . 10_556
Al5 Al1 Al4 62.22(6) 6 10_556
Al5 Al1 Al4 131.84(9) 13 10_556
Al4 Al1 Al4 84.95(9) . 10_556
Ru1 Al1 Al2 117.37(4) . 15
Mn1 Al1 Al2 117.37(4) 6 15
Ru1 Al1 Al2 117.37(4) 6 15
Al2 Al1 Al2 168.14(9) . 15
Al5 Al1 Al2 62.33(4) 6 15
Al5 Al1 Al2 62.33(4) 13 15
Al4 Al1 Al2 77.62(7) . 15
Al4 Al1 Al2 77.62(7) 10_556 15
Ru1 Al1 Al3 108.53(8) . 13_556
Mn1 Al1 Al3 57.49(5) 6 13_556
Ru1 Al1 Al3 57.49(5) 6 13_556
Al2 Al1 Al3 64.69(7) . 13_556
Al5 Al1 Al3 58.67(6) 6 13_556
Al5 Al1 Al3 106.75(9) 13 13_556
Al4 Al1 Al3 166.31(7) . 13_556
Al4 Al1 Al3 108.73(5) 10_556 13_556
Al2 Al1 Al3 105.14(8) 15 13_556
Ru1 Al1 Al3 57.49(5) . 6_554
Mn1 Al1 Al3 108.53(8) 6 6_554
Ru1 Al1 Al3 108.53(8) 6 6_554
Al2 Al1 Al3 64.69(7) . 6_554
Al5 Al1 Al3 106.75(9) 6 6_554
Al5 Al1 Al3 58.67(6) 13 6_554
Al4 Al1 Al3 108.73(5) . 6_554
Al4 Al1 Al3 166.31(7) 10_556 6_554
Al2 Al1 Al3 105.14(8) 15 6_554
Al3 Al1 Al3 57.58(8) 13_556 6_554
Al1 Al2 Mn1 56.87(3) . 6
Al1 Al2 Ru1 56.87(3) . 6
Mn1 Al2 Ru1 0.0 6 6
Al1 Al2 Ru1 56.87(3) . .
Mn1 Al2 Ru1 112.49(7) 6 .
Ru1 Al2 Ru1 112.49(7) 6 .
Al1 Al2 Al2 115.14(6) . 11_655
Mn1 Al2 Al2 108.81(4) 6 11_655
Ru1 Al2 Al2 108.81(4) 6 11_655
Ru1 Al2 Al2 108.81(4) . 11_655
Al1 Al2 Al1 141.57(8) . 15_545
Mn1 Al2 Al1 111.48(5) 6 15_545
Ru1 Al2 Al1 111.48(5) 6 15_545
Ru1 Al2 Al1 111.48(5) . 15_545
Al2 Al2 Al1 103.29(6) 11_655 15_545
Al1 Al2 Al5 104.74(6) . .
Mn1 Al2 Al5 138.44(8) 6 .
Ru1 Al2 Al5 138.44(8) 6 .
Ru1 Al2 Al5 54.62(2) . .
Al2 Al2 Al5 112.72(5) 11_655 .
Al1 Al2 Al5 57.41(3) 15_545 .
Al1 Al2 Al5 104.74(6) . 10_556
Mn1 Al2 Al5 54.62(2) 6 10_556
Ru1 Al2 Al5 54.62(2) 6 10_556
Ru1 Al2 Al5 138.44(8) . 10_556
Al2 Al2 Al5 112.72(5) 11_655 10_556
Al1 Al2 Al5 57.41(3) 15_545 10_556
Al5 Al2 Al5 105.91(7) . 10_556
Al1 Al2 Al3 61.37(6) . 13_556
Mn1 Al2 Al3 54.78(4) 6 13_556
Ru1 Al2 Al3 54.78(4) 6 13_556
Ru1 Al2 Al3 101.59(7) . 13_556
Al2 Al2 Al3 62.05(4) 11_655 13_556
Al1 Al2 Al3 146.83(6) 15_545 13_556
Al5 Al2 Al3 154.26(6) . 13_556
Al5 Al2 Al3 98.87(5) 10_556 13_556
Al1 Al2 Al3 61.37(6) . 6_554
Mn1 Al2 Al3 101.59(7) 6 6_554
Ru1 Al2 Al3 101.59(7) 6 6_554
Ru1 Al2 Al3 54.78(4) . 6_554
Al2 Al2 Al3 62.05(4) 11_655 6_554
Al1 Al2 Al3 146.83(6) 15_545 6_554
Al5 Al2 Al3 98.87(5) . 6_554
Al5 Al2 Al3 154.26(6) 10_556 6_554
Al3 Al2 Al3 55.76(8) 13_556 6_554
Al1 Al2 Yb1 65.55(6) . .
Mn1 Al2 Yb1 71.52(4) 6 .
Ru1 Al2 Yb1 71.52(4) 6 .
Ru1 Al2 Yb1 71.52(4) . .
Al2 Al2 Yb1 179.31(3) 11_655 .
Al1 Al2 Yb1 76.02(6) 15_545 .
Al5 Al2 Yb1 66.93(5) . .
Al5 Al2 Yb1 66.93(5) 10_556 .
Al3 Al2 Yb1 118.54(6) 13_556 .
Al3 Al2 Yb1 118.54(6) 6_554 .
Al4 Al3 Mn1 60.51(4) 10_556 6
Al4 Al3 Ru1 60.51(4) 10_556 6
Mn1 Al3 Ru1 0.0 6 6
Al4 Al3 Mn1 60.51(4) 10_556 4
Mn1 Al3 Mn1 119.47(7) 6 4
Ru1 Al3 Mn1 119.47(7) 6 4
Al4 Al3 Ru1 60.51(4) 10_556 4
Mn1 Al3 Ru1 119.47(7) 6 4
Ru1 Al3 Ru1 119.47(7) 6 4
Mn1 Al3 Ru1 0.0 4 4
Al4 Al3 Al5 109.61(6) 10_556 2
Mn1 Al3 Al5 138.58(8) 6 2
Ru1 Al3 Al5 138.58(8) 6 2
Mn1 Al3 Al5 57.11(3) 4 2
Ru1 Al3 Al5 57.11(3) 4 2
Al4 Al3 Al5 109.61(6) 10_556 10_556
Mn1 Al3 Al5 57.11(3) 6 10_556
Ru1 Al3 Al5 57.11(3) 6 10_556
Mn1 Al3 Al5 138.58(8) 4 10_556
Ru1 Al3 Al5 138.58(8) 4 10_556
Al5 Al3 Al5 96.92(9) 2 10_556
Al4 Al3 Al3 120.11(6) 10_556 10_557
Mn1 Al3 Al3 109.90(4) 6 10_557
Ru1 Al3 Al3 109.90(4) 6 10_557
Mn1 Al3 Al3 109.90(4) 4 10_557
Ru1 Al3 Al3 109.90(4) 4 10_557
Al5 Al3 Al3 109.05(4) 2 10_557
Al5 Al3 Al3 109.05(4) 10_556 10_557
Al4 Al3 Al1 107.17(6) 10_556 13_556
Mn1 Al3 Al1 55.39(3) 6 13_556
Ru1 Al3 Al1 55.39(3) 6 13_556
Mn1 Al3 Al1 160.39(9) 4 13_556
Ru1 Al3 Al1 160.39(9) 4 13_556
Al5 Al3 Al1 140.88(8) 2 13_556
Al5 Al3 Al1 57.80(4) 10_556 13_556
Al3 Al3 Al1 61.21(4) 10_557 13_556
Al4 Al3 Al1 107.17(6) 10_556 7_456
Mn1 Al3 Al1 160.39(9) 6 7_456
Ru1 Al3 Al1 160.39(9) 6 7_456
Mn1 Al3 Al1 55.39(3) 4 7_456
Ru1 Al3 Al1 55.39(3) 4 7_456
Al5 Al3 Al1 57.80(4) 2 7_456
Al5 Al3 Al1 140.88(8) 10_556 7_456
Al3 Al3 Al1 61.21(4) 10_557 7_456
Al1 Al3 Al1 121.90(8) 13_556 7_456
Al4 Al3 Al2 65.56(6) 10_556 13_556
Mn1 Al3 Al2 58.38(4) 6 13_556
Ru1 Al3 Al2 58.38(4) 6 13_556
Mn1 Al3 Al2 106.59(7) 4 13_556
Ru1 Al3 Al2 106.59(7) 4 13_556
Al5 Al3 Al2 159.41(7) 2 13_556
Al5 Al3 Al2 103.55(5) 10_556 13_556
Al3 Al3 Al2 62.12(4) 10_557 13_556
Al1 Al3 Al2 53.94(6) 13_556 13_556
Al1 Al3 Al2 103.36(7) 7_456 13_556
Al4 Al3 Al2 65.56(6) 10_556 7_456
Mn1 Al3 Al2 106.59(7) 6 7_456
Ru1 Al3 Al2 106.59(7) 6 7_456
Mn1 Al3 Al2 58.38(4) 4 7_456
Ru1 Al3 Al2 58.38(4) 4 7_456
Al5 Al3 Al2 103.55(5) 2 7_456
Al5 Al3 Al2 159.41(7) 10_556 7_456
Al3 Al3 Al2 62.12(4) 10_557 7_456
Al1 Al3 Al2 103.36(7) 13_556 7_456
Al1 Al3 Al2 53.94(6) 7_456 7_456
Al2 Al3 Al2 55.91(8) 13_556 7_456
Al3 Al4 Mn1 60.04(4) 10_556 7_455
Al3 Al4 Ru1 60.04(4) 10_556 7_455
Mn1 Al4 Ru1 0.0 7_455 7_455
Al3 Al4 Ru1 60.04(4) 10_556 .
Mn1 Al4 Ru1 118.56(7) 7_455 .
Ru1 Al4 Ru1 118.56(7) 7_455 .
Al3 Al4 Al4 131.83(13) 10_556 9_565
Mn1 Al4 Al4 114.40(5) 7_455 9_565
Ru1 Al4 Al4 114.40(5) 7_455 9_565
Ru1 Al4 Al4 114.40(5) . 9_565
Al3 Al4 Al1 107.37(7) 10_556 .
Mn1 Al4 Al1 135.78(9) 7_455 .
Ru1 Al4 Al1 135.78(9) 7_455 .
Ru1 Al4 Al1 56.70(4) . .
Al4 Al4 Al1 104.69(8) 9_565 .
Al3 Al4 Al1 107.37(7) 10_556 11
Mn1 Al4 Al1 56.70(4) 7_455 11
Ru1 Al4 Al1 56.70(4) 7_455 11
Ru1 Al4 Al1 135.78(9) . 11
Al4 Al4 Al1 104.69(8) 9_565 11
Al1 Al4 Al1 94.80(9) . 11
Al3 Al4 Al5 108.45(5) 10_556 13
Mn1 Al4 Al5 162.32(9) 7_455 13
Ru1 Al4 Al5 162.32(9) 7_455 13
Ru1 Al4 Al5 55.90(3) . 13
Al4 Al4 Al5 61.67(4) 9_565 13
Al1 Al4 Al5 58.15(4) . 13
Al1 Al4 Al5 140.20(8) 11 13
Al3 Al4 Al5 108.45(5) 10_556 5_455
Mn1 Al4 Al5 55.90(3) 7_455 5_455
Ru1 Al4 Al5 55.90(3) 7_455 5_455
Ru1 Al4 Al5 162.32(9) . 5_455
Al4 Al4 Al5 61.67(4) 9_565 5_455
Al1 Al4 Al5 140.20(8) . 5_455
Al1 Al4 Al5 58.15(4) 11 5_455
Al5 Al4 Al5 123.34(8) 13 5_455
Al3 Al4 Yb1 66.13(6) 10_556 .
Mn1 Al4 Yb1 72.52(4) 7_455 .
Ru1 Al4 Yb1 72.52(4) 7_455 .
Ru1 Al4 Yb1 72.52(4) . .
Al4 Al4 Yb1 162.04(12) 9_565 .
Al1 Al4 Yb1 64.24(6) . .
Al1 Al4 Yb1 64.24(6) 11 .
Al5 Al4 Yb1 116.84(4) 13 .
Al5 Al4 Yb1 116.84(4) 5_455 .
Ru1 Al5 Mn1 170.22(9) . 3
Ru1 Al5 Ru1 170.22(9) . 3
Mn1 Al5 Ru1 0.0 3 3
Ru1 Al5 Al1 120.05(4) . 15_545
Mn1 Al5 Al1 58.02(3) 3 15_545
Ru1 Al5 Al1 58.02(3) 3 15_545
Ru1 Al5 Al1 58.02(3) . 13
Mn1 Al5 Al1 120.05(4) 3 13
Ru1 Al5 Al1 120.05(4) 3 13
Al1 Al5 Al1 160.52(13) 15_545 13
Ru1 Al5 Al3 129.71(7) . 2_554
Mn1 Al5 Al3 59.25(4) 3 2_554
Ru1 Al5 Al3 59.25(4) 3 2_554
Al1 Al5 Al3 63.53(6) 15_545 2_554
Al1 Al5 Al3 134.35(8) 13 2_554
Ru1 Al5 Al3 59.25(4) . 10_556
Mn1 Al5 Al3 129.71(7) 3 10_556
Ru1 Al5 Al3 129.71(7) 3 10_556
Al1 Al5 Al3 134.35(8) 15_545 10_556
Al1 Al5 Al3 63.53(6) 13 10_556
Al3 Al5 Al3 83.08(9) 2_554 10_556
Ru1 Al5 Al4 58.36(4) . 13
Mn1 Al5 Al4 111.99(7) 3 13
Ru1 Al5 Al4 111.99(7) 3 13
Al1 Al5 Al4 101.99(8) 15_545 13
Al1 Al5 Al4 59.62(6) 13 13
Al3 Al5 Al4 165.31(7) 2_554 13
Al3 Al5 Al4 110.51(5) 10_556 13
Ru1 Al5 Al4 111.99(7) . 5_545
Mn1 Al5 Al4 58.36(4) 3 5_545
Ru1 Al5 Al4 58.36(4) 3 5_545
Al1 Al5 Al4 59.62(6) 15_545 5_545
Al1 Al5 Al4 101.99(8) 13 5_545
Al3 Al5 Al4 110.51(5) 2_554 5_545
Al3 Al5 Al4 165.31(7) 10_556 5_545
Al4 Al5 Al4 56.66(8) 13 5_545
Ru1 Al5 Al2 60.43(3) . .
Mn1 Al5 Al2 115.32(5) 3 .
Ru1 Al5 Al2 115.32(5) 3 .
Al1 Al5 Al2 60.27(5) 15_545 .
Al1 Al5 Al2 111.42(6) 13 .
Al3 Al5 Al2 107.18(6) 2_554 .
Al3 Al5 Al2 106.43(6) 10_556 .
Al4 Al5 Al2 64.46(6) 13 .
Al4 Al5 Al2 75.59(7) 5_545 .
Ru1 Al5 Al2 115.32(5) . 3
Mn1 Al5 Al2 60.43(3) 3 3
Ru1 Al5 Al2 60.43(3) 3 3
Al1 Al5 Al2 111.42(6) 15_545 3
Al1 Al5 Al2 60.27(5) 13 3
Al3 Al5 Al2 106.43(6) 2_554 3
Al3 Al5 Al2 107.18(6) 10_556 3
Al4 Al5 Al2 75.59(7) 13 3
Al4 Al5 Al2 64.46(6) 5_545 3
Al2 Al5 Al2 134.55(10) . 3

loop_
_geom_bond_atom_site_label_1
_geom_bond_atom_site_label_2
_geom_bond_distance
_geom_bond_site_symmetry_2
Yb1 Al2 3.151(2) 11
Yb1 Al2 3.151(2) .
Yb1 Al4 3.163(2) 10_556
Yb1 Al4 3.163(2) .
Yb1 Al1 3.165(2) .
Yb1 Al1 3.165(2) 11
Yb1 Al3 3.176(2) 2_554
Yb1 Al3 3.176(2) 9_556
Yb1 Al3 3.183(2) .
Yb1 Al3 3.183(2) 10_556
Yb1 Al5 3.3188(13) 9
Yb1 Al5 3.3188(13) 10_556
Ru1 Al1 2.5626(10) .
Ru1 Al1 2.5626(10) 13
Ru1 Al5 2.5656(7) 13
Ru1 Al5 2.5656(7) .
Ru1 Al3 2.6257(11) 6_554
Ru1 Al3 2.6257(11) 10_556
Ru1 Al4 2.6379(10) 13
Ru1 Al4 2.6379(10) .
Ru1 Al2 2.7368(11) 13
Ru1 Al2 2.7368(11) .
Ru1 Yb1 3.4569(5) 13
Al1 Mn1 2.5626(10) 6
Al1 Ru1 2.5626(10) 6
Al1 Al2 2.643(3) .
Al1 Al5 2.7121(12) 6
Al1 Al5 2.7121(12) 13
Al1 Al4 2.754(2) .
Al1 Al4 2.754(2) 10_556
Al1 Al2 2.795(3) 15
Al1 Al3 2.869(2) 13_556
Al1 Al3 2.869(2) 6_554
Al2 Mn1 2.7368(11) 6
Al2 Ru1 2.7368(11) 6
Al2 Al2 2.770(4) 11_655
Al2 Al1 2.795(3) 15_545
Al2 Al5 2.8509(14) .
Al2 Al5 2.8509(14) 10_556
Al2 Al3 2.955(2) 13_556
Al2 Al3 2.955(2) 6_554
Al3 Al4 2.610(3) 10_556
Al3 Mn1 2.6257(11) 6
Al3 Ru1 2.6257(11) 6
Al3 Mn1 2.6257(11) 4
Al3 Ru1 2.6257(11) 4
Al3 Al5 2.738(2) 2
Al3 Al5 2.738(2) 10_556
Al3 Al3 2.764(4) 10_557
Al3 Al1 2.869(2) 13_556
Al3 Al1 2.869(2) 7_456
Al3 Al2 2.955(2) 13_556
Al3 Al2 2.955(2) 7_456
Al4 Al3 2.610(3) 10_556
Al4 Mn1 2.6379(10) 7_455
Al4 Ru1 2.6379(10) 7_455
Al4 Al4 2.681(4) 9_565
Al4 Al1 2.754(2) 11
Al4 Al5 2.825(2) 13
Al4 Al5 2.825(2) 5_455
Al5 Mn1 2.5656(7) 3
Al5 Ru1 2.5656(7) 3
Al5 Al1 2.7121(12) 15_545
Al5 Al1 2.7121(12) 13
Al5 Al3 2.738(2) 2_554
Al5 Al3 2.738(2) 10_556
Al5 Al4 2.825(2) 13
Al5 Al4 2.825(2) 5_545
Al5 Al2 2.8509(14) 3
